data_2208033
loop_
_publ_author_name
'Fan, Sai-Rong'
'Zhu, Long-Guan'

_publ_section_title <i>catena</i>-Poly[[<i>cis</i>-diaqua(2,2'-bipyridine)manganese(II)]-\m-5-sulfonatosalicylato]
_journal_coeditor_code CV6630
_journal_issue 2
_journal_name_full 'Acta Crystallographica Section E'
_journal_page_first m292
_journal_page_last m294
_journal_paper_doi 10.1107/S1600536806001127
_journal_volume 62
_journal_year 2006
_chemical_formula_iupac '[Mn (C7 H4 O6 S) (C10 H8 N2) (H2 O)2]'
_chemical_formula_moiety 'C17 H16 Mn N2 O8 S'
_chemical_formula_sum 'C17 H16 Mn N2 O8 S'
_chemical_formula_weight 463.32
_chemical_name_systematic
;
catena-Poly[[cis-diaqua(2,2'-bipyridine)manganese(II)]-\m-5-
sulfonatosalicylato]
;
_space_group_IT_number 14
_symmetry_cell_setting monoclinic
_symmetry_space_group_name_Hall '-P 2yn'
_symmetry_space_group_name_H-M 'P 1 21/n 1'
_atom_sites_solution_hydrogens geom
_atom_sites_solution_primary direct
_atom_sites_solution_secondary difmap
_audit_creation_method SHELXL-97
_cell_angle_alpha 90.00
_cell_angle_beta 112.2910(10)
_cell_angle_gamma 90.00
_cell_formula_units_Z 4
_cell_length_a 14.5715(7)
_cell_length_b 7.7080(4)
_cell_length_c 18.3799(9)
_cell_measurement_reflns_used 5941
_cell_measurement_temperature 295(2)
_cell_measurement_theta_max 28.2
_cell_measurement_theta_min 2.3
_cell_volume 1910.11(16)
_computing_cell_refinement 'SAINT (Bruker, 2002)'
_computing_data_collection 'SMART (Bruker, 2002)'
_computing_data_reduction SAINT
_computing_molecular_graphics 'ORTEP-3 for Windows (Farrugia, 1997)'
_computing_publication_material 'WinGX (Farrugia, 1999)'
_computing_structure_refinement 'SHELXL97 (Sheldrick, 1997)'
_computing_structure_solution 'SHELXS97 (Sheldrick, 1997)'
_diffrn_ambient_temperature 295(2)
_diffrn_measured_fraction_theta_full 0.998
_diffrn_measured_fraction_theta_max 0.998
_diffrn_measurement_device_type 'Bruker SMART APEX area-detector'
_diffrn_measurement_method '\f and \w'
_diffrn_radiation_monochromator graphite
_diffrn_radiation_source 'fine-focus sealed tube'
_diffrn_radiation_type MoK\a
_diffrn_radiation_wavelength 0.71073
_diffrn_reflns_av_R_equivalents 0.018
_diffrn_reflns_av_sigmaI/netI 0.021
_diffrn_reflns_limit_h_max 17
_diffrn_reflns_limit_h_min -17
_diffrn_reflns_limit_k_max 9
_diffrn_reflns_limit_k_min -9
_diffrn_reflns_limit_l_max 21
_diffrn_reflns_limit_l_min -18
_diffrn_reflns_number 9655
_diffrn_reflns_theta_full 25.10
_diffrn_reflns_theta_max 25.10
_diffrn_reflns_theta_min 1.53
_diffrn_standards_number 0
_exptl_absorpt_coefficient_mu 0.850
_exptl_absorpt_correction_T_max 0.855
_exptl_absorpt_correction_T_min 0.681
_exptl_absorpt_correction_type multi-scan
_exptl_absorpt_process_details '(SADABS; Bruker, 2002)'
_exptl_crystal_colour 'pale yellow'
_exptl_crystal_density_diffrn 1.611
_exptl_crystal_density_method 'not measured'
_exptl_crystal_description block
_exptl_crystal_F_000 948
_exptl_crystal_size_max 0.49
_exptl_crystal_size_mid 0.28
_exptl_crystal_size_min 0.19
_refine_diff_density_max 0.275
_refine_diff_density_min -0.407
_refine_ls_extinction_method none
_refine_ls_goodness_of_fit_ref 1.072
_refine_ls_hydrogen_treatment mixed
_refine_ls_matrix_type full
_refine_ls_number_parameters 277
_refine_ls_number_reflns 3395
_refine_ls_number_restraints 7
_refine_ls_restrained_S_all 1.071
_refine_ls_R_factor_all 0.036
_refine_ls_R_factor_gt 0.034
_refine_ls_shift/su_max 0.000
_refine_ls_shift/su_mean 0.000
_refine_ls_structure_factor_coef Fsqd
_refine_ls_weighting_details 'calc w=1/[\s^2^(Fo^2^)+(0.0506P)^2^+0.9958P] where P=(Fo^2^+2Fc^2^)/3'
_refine_ls_weighting_scheme calc
_refine_ls_wR_factor_gt 0.089
_refine_ls_wR_factor_ref 0.091
_reflns_number_gt 3219
_reflns_number_total 3395
_reflns_threshold_expression I>2\s(I)
_cod_data_source_file cv6630.cif
_cod_data_source_block I
_cod_original_sg_symbol_H-M 'P 21/n'
_cod_database_code 2208033

loop_
_symmetry_equiv_pos_as_xyz
'x, y, z'
'-x+1/2, y+1/2, -z+1/2'
'-x, -y, -z'
'x-1/2, -y-1/2, z-1/2'

loop_
_atom_site_label
_atom_site_fract_x
_atom_site_fract_y
_atom_site_fract_z
_atom_site_U_iso_or_equiv
_atom_site_adp_type
_atom_site_calc_flag
_atom_site_refinement_flags
_atom_site_occupancy
_atom_site_type_symbol
Mn1 0.41030(2) 0.07664(4) 0.180666(17) 0.02893(12) Uani d . 1 Mn
S1 0.30120(4) 0.47994(6) 0.15095(3) 0.02685(14) Uani d . 1 S
N1 0.33819(15) 0.0645(2) 0.04814(11) 0.0398(5) Uani d . 1 N
N2 0.51164(15) 0.2089(3) 0.13284(12) 0.0447(5) Uani d . 1 N
O1 0.27435(12) 0.59915(18) 0.20148(9) 0.0360(4) Uani d . 1 O
O2 0.36205(11) 0.5620(2) 0.11410(9) 0.0400(4) Uani d . 1 O
O3 0.34506(11) 0.32375(19) 0.19532(8) 0.0352(3) Uani d . 1 O
O4 -0.05500(13) 0.2031(2) -0.09929(10) 0.0520(5) Uani d D 1 O
H4 -0.059(2) 0.243(3) -0.1431(9) 0.050 Uiso d D 1 H
O5 0.10219(13) 0.5968(3) -0.15603(10) 0.0552(5) Uani d . 1 O
O6 -0.00875(13) 0.3856(2) -0.19774(9) 0.0491(4) Uani d . 1 O
O7 0.49600(12) -0.1698(2) 0.18960(9) 0.0398(4) Uani d D 1 O
O8 0.28643(13) -0.0513(2) 0.19016(11) 0.0418(4) Uani d D 1 O
C1 0.19062(14) 0.4105(3) 0.07523(11) 0.0272(4) Uani d . 1 C
C2 0.13146(15) 0.2885(3) 0.09252(12) 0.0336(5) Uani d . 1 C
H2 0.1479 0.2502 0.1439 0.040 Uiso calc R 1 H
C3 0.04870(16) 0.2252(3) 0.03331(13) 0.0373(5) Uani d . 1 C
H3 0.0082 0.1457 0.0450 0.045 Uiso calc R 1 H
C4 0.02456(15) 0.2787(3) -0.04429(13) 0.0341(5) Uani d . 1 C
C5 0.08189(15) 0.4058(3) -0.06170(12) 0.0302(4) Uani d . 1 C
C6 0.16463(15) 0.4716(3) -0.00042(12) 0.0288(4) Uani d . 1 C
H6 0.2027 0.5578 -0.0108 0.035 Uiso calc R 1 H
C7 0.05818(16) 0.4710(3) -0.14369(13) 0.0352(5) Uani d . 1 C
C8 0.2502(2) -0.0116(4) 0.00901(16) 0.0525(7) Uani d . 1 C
H8 0.2157 -0.0591 0.0377 0.063 Uiso calc R 1 H
C9 0.2091(3) -0.0223(5) -0.07170(18) 0.0724(9) Uani d . 1 C
H9 0.1480 -0.0755 -0.0972 0.087 Uiso calc R 1 H
C10 0.2601(3) 0.0472(5) -0.11353(18) 0.0816(11) Uani d . 1 C
H10 0.2341 0.0407 -0.1681 0.098 Uiso calc R 1 H
C11 0.3495(3) 0.1263(4) -0.07507(17) 0.0681(9) Uani d . 1 C
H11 0.3844 0.1746 -0.1032 0.082 Uiso calc R 1 H
C12 0.3880(2) 0.1338(3) 0.00714(14) 0.0450(6) Uani d . 1 C
C13 0.4838(2) 0.2159(3) 0.05397(15) 0.0461(6) Uani d . 1 C
C14 0.5966(2) 0.2809(4) 0.1783(2) 0.0673(9) Uani d . 1 C
H14 0.6158 0.2744 0.2326 0.081 Uiso calc R 1 H
C15 0.6582(3) 0.3658(5) 0.1476(3) 0.0877(12) Uani d . 1 C
H15 0.7174 0.4158 0.1807 0.105 Uiso calc R 1 H
C16 0.6298(3) 0.3741(5) 0.0682(3) 0.0848(12) Uani d . 1 C
H16 0.6692 0.4318 0.0463 0.102 Uiso calc R 1 H
C17 0.5438(3) 0.2982(4) 0.0207(2) 0.0690(9) Uani d . 1 C
H17 0.5250 0.3010 -0.0336 0.083 Uiso calc R 1 H
H7B 0.5319(15) -0.173(3) 0.2386(7) 0.050 Uiso d D 1 H
H8A 0.2801(19) -0.1600(12) 0.1914(15) 0.050 Uiso d D 1 H
H7A 0.4601(16) -0.260(2) 0.1769(12) 0.050 Uiso d D 1 H
H8B 0.2607(19) -0.003(3) 0.2193(14) 0.050 Uiso d D 1 H

loop_
_atom_site_aniso_label
_atom_site_aniso_U_11
_atom_site_aniso_U_22
_atom_site_aniso_U_33
_atom_site_aniso_U_12
_atom_site_aniso_U_13
_atom_site_aniso_U_23
Mn1 0.03214(19) 0.0309(2) 0.02394(19) -0.00154(12) 0.01080(14) -0.00081(12)
S1 0.0307(3) 0.0254(3) 0.0226(3) -0.00207(19) 0.0080(2) -0.00065(18)
N1 0.0487(11) 0.0411(11) 0.0303(10) 0.0065(9) 0.0155(9) -0.0028(8)
N2 0.0498(12) 0.0439(12) 0.0505(12) -0.0073(9) 0.0304(10) -0.0036(9)
O1 0.0509(9) 0.0251(7) 0.0338(8) 0.0001(6) 0.0180(7) -0.0032(6)
O2 0.0384(8) 0.0507(10) 0.0293(8) -0.0139(7) 0.0110(7) -0.0014(7)
O3 0.0397(8) 0.0302(8) 0.0293(8) 0.0050(6) 0.0058(6) 0.0000(6)
O4 0.0478(10) 0.0526(11) 0.0398(10) -0.0242(8) -0.0012(8) 0.0067(8)
O5 0.0563(11) 0.0654(12) 0.0317(9) -0.0286(9) 0.0029(8) 0.0110(8)
O6 0.0568(10) 0.0476(10) 0.0272(8) -0.0184(8) -0.0017(7) 0.0035(7)
O7 0.0432(9) 0.0382(9) 0.0367(9) -0.0021(7) 0.0138(7) -0.0055(7)
O8 0.0552(10) 0.0275(8) 0.0566(11) -0.0050(7) 0.0368(9) -0.0038(7)
C1 0.0279(10) 0.0263(10) 0.0250(10) 0.0004(8) 0.0074(8) -0.0010(8)
C2 0.0366(11) 0.0345(12) 0.0284(11) -0.0003(9) 0.0109(9) 0.0054(9)
C3 0.0361(12) 0.0345(12) 0.0410(12) -0.0065(9) 0.0141(10) 0.0063(10)
C4 0.0302(10) 0.0318(11) 0.0349(11) -0.0035(9) 0.0062(9) 0.0011(9)
C5 0.0297(10) 0.0293(11) 0.0288(11) 0.0007(8) 0.0081(8) 0.0010(8)
C6 0.0297(10) 0.0277(10) 0.0287(11) -0.0017(8) 0.0106(8) 0.0011(8)
C7 0.0339(11) 0.0385(12) 0.0291(11) -0.0039(9) 0.0073(9) 0.0016(9)
C8 0.0516(15) 0.0577(17) 0.0405(14) 0.0036(13) 0.0090(12) -0.0113(12)
C9 0.070(2) 0.084(2) 0.0430(17) 0.0129(17) -0.0010(15) -0.0193(16)
C10 0.105(3) 0.093(3) 0.0294(15) 0.031(2) 0.0063(18) -0.0014(15)
C11 0.105(3) 0.069(2) 0.0394(15) 0.0288(19) 0.0379(17) 0.0160(14)
C12 0.0647(16) 0.0421(13) 0.0349(12) 0.0192(12) 0.0266(12) 0.0078(10)
C13 0.0653(16) 0.0367(13) 0.0529(15) 0.0140(12) 0.0412(13) 0.0104(11)
C14 0.0598(18) 0.076(2) 0.076(2) -0.0272(16) 0.0374(16) -0.0189(17)
C15 0.070(2) 0.081(2) 0.132(4) -0.0309(19) 0.060(2) -0.016(2)
C16 0.092(3) 0.072(2) 0.131(4) -0.001(2) 0.088(3) 0.015(2)
C17 0.087(2) 0.0622(19) 0.088(2) 0.0192(17) 0.068(2) 0.0252(17)

loop_
_atom_type_symbol
_atom_type_description
_atom_type_scat_dispersion_real
_atom_type_scat_dispersion_imag
_atom_type_scat_source
C C 0.0033 0.0016 'International Tables Vol C Tables 4.2.6.8 and 6.1.1.4'
H H 0.0000 0.0000 'International Tables Vol C Tables 4.2.6.8 and 6.1.1.4'
Mn Mn 0.3368 0.7283 'International Tables Vol C Tables 4.2.6.8 and 6.1.1.4'
N N 0.0061 0.0033 'International Tables Vol C Tables 4.2.6.8 and 6.1.1.4'
O O 0.0106 0.0060 'International Tables Vol C Tables 4.2.6.8 and 6.1.1.4'
S S 0.1246 0.1234 'International Tables Vol C Tables 4.2.6.8 and 6.1.1.4'

loop_
_geom_angle_atom_site_label_1
_geom_angle_atom_site_label_2
_geom_angle_atom_site_label_3
_geom_angle_site_symmetry_1
_geom_angle_site_symmetry_3
_geom_angle
_geom_angle_publ_flag
O6 Mn1 O8 4_666 . 97.35(7) yes
O6 Mn1 O3 4_666 . 81.05(6) yes
O8 Mn1 O3 . . 88.38(6) yes
O6 Mn1 N2 4_666 . 99.57(8) yes
O8 Mn1 N2 . . 162.91(8) yes
O3 Mn1 N2 . . 91.96(7) yes
O6 Mn1 O7 4_666 . 88.13(6) yes
O8 Mn1 O7 . . 93.88(6) yes
O3 Mn1 O7 . . 169.15(6) yes
N2 Mn1 O7 . . 88.99(7) yes
O6 Mn1 N1 4_666 . 171.93(7) yes
O8 Mn1 N1 . . 90.41(7) yes
O3 Mn1 N1 . . 97.04(6) yes
N2 Mn1 N1 . . 72.59(8) yes
O7 Mn1 N1 . . 93.56(6) yes
O2 S1 O3 . . 113.92(10) yes
O2 S1 O1 . . 112.43(9) yes
O3 S1 O1 . . 109.26(9) yes
O2 S1 C1 . . 107.51(9) ?
O3 S1 C1 . . 105.42(9) ?
O1 S1 C1 . . 107.88(9) ?
C12 N1 C8 . . 118.9(2) ?
C12 N1 Mn1 . . 117.41(17) ?
C8 N1 Mn1 . . 123.66(17) ?
C14 N2 C13 . . 119.2(2) ?
C14 N2 Mn1 . . 122.92(19) ?
C13 N2 Mn1 . . 117.87(17) ?
S1 O3 Mn1 . . 140.13(9) ?
C4 O4 H4 . . 106.8(19) ?
C7 O6 Mn1 . 4_565 134.86(15) ?
Mn1 O7 H7B . . 101.5(18) ?
Mn1 O7 H7A . . 113.9(18) ?
H7B O7 H7A . . 109.8(15) ?
Mn1 O8 H8A . . 124.7(16) ?
Mn1 O8 H8B . . 116.2(16) ?
H8A O8 H8B . . 110.0(15) ?
C6 C1 C2 . . 120.29(19) ?
C6 C1 S1 . . 120.74(15) ?
C2 C1 S1 . . 118.94(15) ?
C3 C2 C1 . . 119.58(19) ?
C3 C2 H2 . . 120.2 ?
C1 C2 H2 . . 120.2 ?
C2 C3 C4 . . 120.70(19) ?
C2 C3 H3 . . 119.6 ?
C4 C3 H3 . . 119.6 ?
O4 C4 C3 . . 116.76(19) ?
O4 C4 C5 . . 123.3(2) ?
C3 C4 C5 . . 119.95(19) ?
C6 C5 C4 . . 118.49(19) ?
C6 C5 C7 . . 119.24(18) ?
C4 C5 C7 . . 122.26(19) ?
C1 C6 C5 . . 120.84(19) ?
C1 C6 H6 . . 119.6 ?
C5 C6 H6 . . 119.6 ?
O5 C7 O6 . . 124.0(2) ?
O5 C7 C5 . . 120.8(2) ?
O6 C7 C5 . . 115.18(19) ?
N1 C8 C9 . . 122.7(3) ?
N1 C8 H8 . . 118.7 ?
C9 C8 H8 . . 118.7 ?
C10 C9 C8 . . 118.5(3) ?
C10 C9 H9 . . 120.8 ?
C8 C9 H9 . . 120.8 ?
C9 C10 C11 . . 119.9(3) ?
C9 C10 H10 . . 120.0 ?
C11 C10 H10 . . 120.0 ?
C10 C11 C12 . . 119.3(3) ?
C10 C11 H11 . . 120.4 ?
C12 C11 H11 . . 120.4 ?
N1 C12 C11 . . 120.7(3) ?
N1 C12 C13 . . 115.9(2) ?
C11 C12 C13 . . 123.3(3) ?
N2 C13 C17 . . 120.4(3) ?
N2 C13 C12 . . 116.2(2) ?
C17 C13 C12 . . 123.4(3) ?
N2 C14 C15 . . 122.3(3) ?
N2 C14 H14 . . 118.8 ?
C15 C14 H14 . . 118.8 ?
C16 C15 C14 . . 118.5(3) ?
C16 C15 H15 . . 120.8 ?
C14 C15 H15 . . 120.8 ?
C17 C16 C15 . . 120.0(3) ?
C17 C16 H16 . . 120.0 ?
C15 C16 H16 . . 120.0 ?
C16 C17 C13 . . 119.6(3) ?
C16 C17 H17 . . 120.2 ?
C13 C17 H17 . . 120.2 ?

loop_
_geom_bond_atom_site_label_1
_geom_bond_atom_site_label_2
_geom_bond_site_symmetry_2
_geom_bond_distance
_geom_bond_publ_flag
Mn1 O3 . 2.1905(15) yes
Mn1 O6 4_666 2.1144(15) yes
Mn1 O7 . 2.2448(17) yes
Mn1 O8 . 2.1213(16) yes
Mn1 N1 . 2.2592(19) yes
Mn1 N2 . 2.2309(19) yes
S1 O1 . 1.4614(15) yes
S1 O2 . 1.4492(15) yes
S1 O3 . 1.4585(15) yes
S1 C1 . 1.766(2) ?
N1 C12 . 1.339(3) ?
N1 C8 . 1.344(3) ?
N2 C14 . 1.325(3) ?
N2 C13 . 1.350(3) ?
O4 C4 . 1.348(3) ?
O4 H4 . 0.843(10) ?
O5 C7 . 1.230(3) ?
O6 C7 . 1.279(3) ?
O6 Mn1 4_565 2.1144(15) ?
O7 H7B . 0.853(9) ?
O7 H7A . 0.846(9) ?
O8 H8A . 0.844(9) ?
O8 H8B . 0.85(3) ?
C1 C6 . 1.378(3) ?
C1 C2 . 1.392(3) ?
C2 C3 . 1.372(3) ?
C2 H2 . 0.9300 ?
C3 C4 . 1.396(3) ?
C3 H3 . 0.9300 ?
C4 C5 . 1.401(3) ?
C5 C6 . 1.396(3) ?
C5 C7 . 1.499(3) ?
C6 H6 . 0.9300 ?
C8 C9 . 1.375(4) ?
C8 H8 . 0.9300 ?
C9 C10 . 1.365(5) ?
C9 H9 . 0.9300 ?
C10 C11 . 1.368(5) ?
C10 H10 . 0.9300 ?
C11 C12 . 1.399(4) ?
C11 H11 . 0.9300 ?
C12 C13 . 1.477(4) ?
C13 C17 . 1.394(4) ?
C14 C15 . 1.390(4) ?
C14 H14 . 0.9300 ?
C15 C16 . 1.360(6) ?
C15 H15 . 0.9300 ?
C16 C17 . 1.358(5) ?
C16 H16 . 0.9300 ?
C17 H17 . 0.9300 ?

loop_
_geom_hbond_atom_site_label_D
_geom_hbond_atom_site_label_H
_geom_hbond_atom_site_label_A
_geom_hbond_site_symmetry_A
_geom_hbond_distance_DH
_geom_hbond_distance_HA
_geom_hbond_distance_DA
_geom_hbond_angle_DHA
_geom_hbond_publ_flag
O4 H4 O6 . 0.843(10) 1.820(17) 2.575(2) 148(3) yes
O7 H7B O5 4_666 0.853(9) 1.907(11) 2.726(2) 160(2) yes
O7 H7A O2 1_545 0.846(9) 2.003(10) 2.821(2) 162(2) yes
O8 H8B O1 2_545 0.85(3) 1.89(3) 2.727(2) 170(3) yes
O8 H8A O1 1_545 0.844(9) 1.871(10) 2.713(2) 176(3) yes

loop_
_geom_torsion_atom_site_label_1
_geom_torsion_atom_site_label_2
_geom_torsion_atom_site_label_3
_geom_torsion_atom_site_label_4
_geom_torsion_site_symmetry_1
_geom_torsion
O8 Mn1 N1 C12 . 179.65(17)
O3 Mn1 N1 C12 . 91.23(17)
N2 Mn1 N1 C12 . 1.38(16)
O7 Mn1 N1 C12 . -86.44(17)
O8 Mn1 N1 C8 . -2.1(2)
O3 Mn1 N1 C8 . -90.49(19)
N2 Mn1 N1 C8 . 179.7(2)
O7 Mn1 N1 C8 . 91.8(2)
O6 Mn1 N2 C14 4_666 0.9(2)
O8 Mn1 N2 C14 . 173.0(2)
O3 Mn1 N2 C14 . 82.1(2)
O7 Mn1 N2 C14 . -87.1(2)
N1 Mn1 N2 C14 . 178.9(2)
O6 Mn1 N2 C13 4_666 -178.63(17)
O8 Mn1 N2 C13 . -6.5(4)
O3 Mn1 N2 C13 . -97.38(17)
O7 Mn1 N2 C13 . 93.43(17)
N1 Mn1 N2 C13 . -0.62(16)
O2 S1 O3 Mn1 . -52.06(17)
O1 S1 O3 Mn1 . -178.72(13)
C1 S1 O3 Mn1 . 65.58(16)
O6 Mn1 O3 S1 4_666 149.77(16)
O8 Mn1 O3 S1 . -112.53(15)
N2 Mn1 O3 S1 . 50.38(15)
O7 Mn1 O3 S1 . 145.3(3)
N1 Mn1 O3 S1 . -22.32(16)
O2 S1 C1 C6 . -15.0(2)
O3 S1 C1 C6 . -136.87(17)
O1 S1 C1 C6 . 106.48(17)
O2 S1 C1 C2 . 162.93(16)
O3 S1 C1 C2 . 41.05(18)
O1 S1 C1 C2 . -75.59(18)
C6 C1 C2 C3 . 2.1(3)
S1 C1 C2 C3 . -175.87(17)
C1 C2 C3 C4 . 1.5(3)
C2 C3 C4 O4 . 176.6(2)
C2 C3 C4 C5 . -3.7(3)
O4 C4 C5 C6 . -178.0(2)
C3 C4 C5 C6 . 2.2(3)
O4 C4 C5 C7 . 1.0(3)
C3 C4 C5 C7 . -178.7(2)
C2 C1 C6 C5 . -3.5(3)
S1 C1 C6 C5 . 174.38(15)
C4 C5 C6 C1 . 1.3(3)
C7 C5 C6 C1 . -177.78(19)
Mn1 O6 C7 O5 4_565 -10.7(4)
Mn1 O6 C7 C5 4_565 170.10(16)
C6 C5 C7 O5 . -9.8(3)
C4 C5 C7 O5 . 171.1(2)
C6 C5 C7 O6 . 169.5(2)
C4 C5 C7 O6 . -9.6(3)
C12 N1 C8 C9 . 0.3(4)
Mn1 N1 C8 C9 . -177.9(2)
N1 C8 C9 C10 . 0.1(5)
C8 C9 C10 C11 . -0.5(5)
C9 C10 C11 C12 . 0.5(5)
C8 N1 C12 C11 . -0.4(4)
Mn1 N1 C12 C11 . 178.0(2)
C8 N1 C12 C13 . 179.7(2)
Mn1 N1 C12 C13 . -1.9(3)
C10 C11 C12 N1 . 0.0(4)
C10 C11 C12 C13 . 179.9(3)
C14 N2 C13 C17 . -0.1(4)
Mn1 N2 C13 C17 . 179.47(19)
C14 N2 C13 C12 . -179.7(2)
Mn1 N2 C13 C12 . -0.1(3)
N1 C12 C13 N2 . 1.4(3)
C11 C12 C13 N2 . -178.5(2)
N1 C12 C13 C17 . -178.2(2)
C11 C12 C13 C17 . 1.9(4)
C13 N2 C14 C15 . 0.8(5)
Mn1 N2 C14 C15 . -178.7(3)
N2 C14 C15 C16 . -0.2(6)
C14 C15 C16 C17 . -1.0(6)
C15 C16 C17 C13 . 1.7(5)
N2 C13 C17 C16 . -1.2(4)
C12 C13 C17 C16 . 178.4(3)
